data_7120572
loop_
_publ_author_name
'Tao, Chen-Lei'
'Chen, Bin'
'Liu, Xun-Gao'
'Zhou, Li-Jiao'
'Zhu, Xiao-Li'
'Cao, Jun'
'Gu, Zhi-Guo'
'Zhao, Zujin'
'Shen, Liang'
'Tang, Ben Zhong'

_publ_section_title
;
 A highly luminescent entangled metal-organic framework based on
 pyridine-substituted tetraphenylethene for efficient pesticide detection
;
_journal_name_full 'Chem. Commun.'
_journal_paper_doi 10.1039/C7CC05031C
_journal_year 2017
_chemical_formula_moiety 'C32 H21 N O4 Zn'
_chemical_formula_sum 'C32 H21 N O4 Zn'
_chemical_formula_weight 548.87
_chemical_name_systematic
; 
 ? 
;
_space_group_IT_number 2
_symmetry_cell_setting triclinic
_symmetry_space_group_name_Hall '-P 1'
_symmetry_space_group_name_H-M 'P -1'
_atom_sites_solution_hydrogens geom
_atom_sites_solution_primary direct
_atom_sites_solution_secondary difmap
_audit_creation_method SHELXL-97
_audit_update_record
;
2017-05-23 deposited with the CCDC.
2017-08-16 downloaded from the CCDC.
;
_cell_angle_alpha 84.430(5)
_cell_angle_beta 76.275(5)
_cell_angle_gamma 83.485(5)
_cell_formula_units_Z 6
_cell_length_a 15.071(2)
_cell_length_b 15.109(2)
_cell_length_c 24.650(4)
_cell_measurement_reflns_used 9961
_cell_measurement_temperature 173(2)
_cell_measurement_theta_max 25.30
_cell_measurement_theta_min 2.44
_cell_volume 5403.2(13)
_computing_structure_refinement 'SHELXL-97 (Sheldrick, 2008)'
_computing_structure_solution 'SHELXS-97 (Sheldrick, 2008)'
_diffrn_ambient_temperature 173(2)
_diffrn_measured_fraction_theta_full 0.983
_diffrn_measured_fraction_theta_max 0.983
_diffrn_measurement_device_type 'PHOTON100 CMOS detector'
_diffrn_measurement_method 'omega scan'
_diffrn_radiation_monochromator 'TRIUMPH curved crystal monochromator'
_diffrn_radiation_source 'fine-focus sealed tube'
_diffrn_radiation_type MoK\a
_diffrn_radiation_wavelength 0.71073
_diffrn_reflns_av_R_equivalents 0.0890
_diffrn_reflns_av_sigmaI/netI 0.1228
_diffrn_reflns_limit_h_max 18
_diffrn_reflns_limit_h_min -18
_diffrn_reflns_limit_k_max 17
_diffrn_reflns_limit_k_min -18
_diffrn_reflns_limit_l_max 29
_diffrn_reflns_limit_l_min -29
_diffrn_reflns_number 60003
_diffrn_reflns_theta_full 25.40
_diffrn_reflns_theta_max 25.40
_diffrn_reflns_theta_min 0.85
_exptl_absorpt_coefficient_mu 0.710
_exptl_absorpt_correction_T_max 0.7452
_exptl_absorpt_correction_T_min 0.6201
_exptl_absorpt_correction_type multi-scan
_exptl_absorpt_process_details 'SADABS (Bruker, 2013)'
_exptl_crystal_density_diffrn 1.012
_exptl_crystal_density_method 'not measured'
_exptl_crystal_description plate
_exptl_crystal_F_000 1692
_exptl_crystal_size_max 0.23
_exptl_crystal_size_mid 0.19
_exptl_crystal_size_min 0.08
_platon_squeeze_details
;
;
_refine_diff_density_max 0.701
_refine_diff_density_min -1.135
_refine_diff_density_rms 0.127
_refine_ls_extinction_method none
_refine_ls_goodness_of_fit_ref 1.054
_refine_ls_hydrogen_treatment constr
_refine_ls_matrix_type full
_refine_ls_number_parameters 1161
_refine_ls_number_reflns 19563
_refine_ls_number_restraints 4552
_refine_ls_restrained_S_all 1.082
_refine_ls_R_factor_all 0.1310
_refine_ls_R_factor_gt 0.0690
_refine_ls_shift/su_max 0.001
_refine_ls_shift/su_mean 0.000
_refine_ls_structure_factor_coef Fsqd
_refine_ls_weighting_details 'calc w=1/[\s^2^(Fo^2^)+(0.0719P)^2^+0.0000P] where P=(Fo^2^+2Fc^2^)/3'
_refine_ls_weighting_scheme calc
_refine_ls_wR_factor_gt 0.1703
_refine_ls_wR_factor_ref 0.1843
_reflns_number_gt 9216
_reflns_number_total 19563
_reflns_threshold_expression >2sigma(I)
_cod_data_source_file c7cc05031c2.cif
_cod_data_source_block Zn-BPyTPE-BPDC
_cod_depositor_comments
;
The following automatic conversions were performed:

'_symmetry_cell_setting' value 'Triclinic' changed to 'triclinic'
according to
/home/data/users/saulius/crontab/automatic-downloads/rss-feeds/RSC/lib/dictionaries/cif_core.dic
dictionary named 'cif_core.dic' version 2.4.2 from 2011-04-26.

Automatic conversion script
Id: cif_fix_values 4973 2017-02-22 13:04:09Z antanas 
;
_cod_original_sg_symbol_Hall '-P 1   '
_cod_original_sg_symbol_H-M 'P-1   '
_cod_database_code 7120572

loop_
_symmetry_equiv_pos_as_xyz
'x, y, z'
'-x, -y, -z'

loop_
_atom_site_label
_atom_site_type_symbol
_atom_site_fract_x
_atom_site_fract_y
_atom_site_fract_z
_atom_site_U_iso_or_equiv
_atom_site_adp_type
_atom_site_occupancy
_atom_site_symmetry_multiplicity
_atom_site_calc_flag
_atom_site_refinement_flags
_atom_site_disorder_assembly
_atom_site_disorder_group
C1A C -0.0150(4) 0.6752(5) 0.2648(3) 0.0415(17) Uani 1 1 d . . .
C2A C -0.0809(5) 0.6569(6) 0.3108(3) 0.059(2) Uani 1 1 d . . .
H2AA H -0.0653 0.6479 0.3462 0.071 Uiso 1 1 calc R . .
C3A C -0.1690(5) 0.6510(6) 0.3080(3) 0.075(3) Uani 1 1 d . . .
H3AA H -0.2134 0.6389 0.3416 0.090 Uiso 1 1 calc R . .
C4A C -0.1957(5) 0.6617(6) 0.2585(3) 0.060(2) Uani 1 1 d . . .
C5A C -0.1287(5) 0.6826(8) 0.2109(4) 0.102(4) Uani 1 1 d . . .
H5AA H -0.1450 0.6933 0.1757 0.122 Uiso 1 1 calc R . .
C6A C -0.0401(6) 0.6880(7) 0.2135(3) 0.088(3) Uani 1 1 d . . .
H6AA H 0.0047 0.7005 0.1802 0.106 Uiso 1 1 calc R . .
C7A C 0.0822(4) 0.6808(4) 0.2672(3) 0.0400(17) Uani 1 1 d . . .
C1B C -0.4739(5) 0.6550(5) 0.2477(3) 0.0447(18) Uani 1 1 d . . .
C2B C -0.4031(5) 0.6523(6) 0.1991(3) 0.071(3) Uani 1 1 d . . .
H2BA H -0.4171 0.6519 0.1635 0.085 Uiso 1 1 calc R . .
C3B C -0.3148(5) 0.6505(6) 0.2031(3) 0.070(3) Uani 1 1 d . . .
H3BA H -0.2672 0.6452 0.1702 0.084 Uiso 1 1 calc R . .
C4B C -0.2912(5) 0.6563(5) 0.2552(3) 0.052(2) Uani 1 1 d . . .
C5B C -0.3603(5) 0.6500(6) 0.3021(3) 0.058(2) Uani 1 1 d . . .
H5BA H -0.3468 0.6478 0.3379 0.070 Uiso 1 1 calc R . .
C6B C -0.4473(5) 0.6468(6) 0.2983(3) 0.060(2) Uani 1 1 d . . .
H6BA H -0.4929 0.6385 0.3318 0.072 Uiso 1 1 calc R . .
C7B C -0.5695(4) 0.6568(4) 0.2451(3) 0.0355(16) Uani 1 1 d . . .
C1C C 0.2532(4) 0.4047(4) 0.2609(2) 0.0311(15) Uani 1 1 d . . .
C2C C 0.2133(5) 0.3546(5) 0.3057(3) 0.0510(19) Uani 1 1 d . . .
H2CA H 0.1830 0.3821 0.3391 0.061 Uiso 1 1 calc R . .
C3C C 0.2156(6) 0.2629(5) 0.3041(3) 0.063(2) Uani 1 1 d . . .
H3CA H 0.1873 0.2290 0.3369 0.075 Uiso 1 1 calc R . .
C4C C 0.2558(5) 0.2205(4) 0.2584(2) 0.0365(16) Uani 1 1 d . . .
C5C C 0.2952(7) 0.2733(5) 0.2124(3) 0.072(3) Uani 1 1 d . . .
H5CA H 0.3281 0.2460 0.1795 0.087 Uiso 1 1 calc R . .
C6C C 0.2883(8) 0.3625(5) 0.2130(3) 0.093(4) Uani 1 1 d . . .
H6CA H 0.3084 0.3974 0.1790 0.112 Uiso 1 1 calc R . .
C7C C 0.2528(4) 0.5039(4) 0.2622(3) 0.0330(15) Uani 1 1 d . . .
C1D C 0.2593(4) -0.0612(4) 0.2532(2) 0.0310(14) Uani 1 1 d . . .
C2D C 0.2702(6) -0.0045(5) 0.2040(3) 0.055(2) Uani 1 1 d . . .
H2DA H 0.2790 -0.0289 0.1688 0.066 Uiso 1 1 calc R . .
C3D C 0.2685(6) 0.0847(4) 0.2064(3) 0.056(2) Uani 1 1 d . . .
H3DA H 0.2743 0.1220 0.1727 0.067 Uiso 1 1 calc R . .
C4D C 0.2584(5) 0.1236(4) 0.2566(2) 0.0345(16) Uani 1 1 d . . .
C5D C 0.2501(5) 0.0672(4) 0.3047(2) 0.0368(16) Uani 1 1 d . . .
H5DA H 0.2444 0.0916 0.3396 0.044 Uiso 1 1 calc R . .
C6D C 0.2499(4) -0.0232(4) 0.3031(2) 0.0278(14) Uani 1 1 d . . .
H6DA H 0.2432 -0.0602 0.3370 0.033 Uiso 1 1 calc R . .
C7D C 0.2585(4) -0.1572(4) 0.2515(2) 0.0283(14) Uani 1 1 d . . .
C1E C 0.9849(4) 0.7346(4) 0.5069(2) 0.0268(14) Uani 1 1 d . . .
C2E C 0.9738(5) 0.6778(4) 0.5554(3) 0.049(2) Uani 1 1 d . . .
H2EA H 0.9633 0.7020 0.5908 0.059 Uiso 1 1 calc R . .
C3E C 0.9778(6) 0.5869(4) 0.5527(3) 0.052(2) Uani 1 1 d . . .
H3EA H 0.9689 0.5494 0.5864 0.062 Uiso 1 1 calc R . .
C4E C 0.9947(5) 0.5485(4) 0.5018(3) 0.0353(17) Uani 1 1 d . . .
C5E C 1.0062(4) 0.6060(4) 0.4534(2) 0.0312(15) Uani 1 1 d . . .
H5EA H 1.0156 0.5828 0.4178 0.037 Uiso 1 1 calc R . .
C6E C 1.0038(5) 0.6969(4) 0.4575(3) 0.0382(18) Uani 1 1 d . . .
H6EA H 1.0160 0.7346 0.4239 0.046 Uiso 1 1 calc R . .
C7E C 0.9879(4) 0.8318(4) 0.5094(3) 0.0255(14) Uani 1 1 d . . .
C1F C 0.7275(4) 1.0203(4) 0.5074(2) 0.0273(14) Uani 1 1 d . . .
C2F C 0.6614(6) 1.0033(7) 0.5545(3) 0.093(4) Uani 1 1 d . . .
H2FA H 0.6761 0.9978 0.5902 0.111 Uiso 1 1 calc R . .
C3F C 0.5733(6) 0.9939(8) 0.5506(4) 0.105(4) Uani 1 1 d . . .
H3FA H 0.5292 0.9787 0.5838 0.126 Uiso 1 1 calc R . .
C4F C 0.5475(4) 1.0055(5) 0.5014(3) 0.0407(17) Uani 1 1 d . . .
C5F C 0.6101(5) 1.0334(5) 0.4572(3) 0.053(2) Uani 1 1 d . . .
H5FA H 0.5927 1.0489 0.4226 0.063 Uiso 1 1 calc R . .
C6F C 0.7008(5) 1.0406(5) 0.4597(3) 0.0463(18) Uani 1 1 d . . .
H6FA H 0.7435 1.0602 0.4271 0.056 Uiso 1 1 calc R . .
C7F C 0.8249(4) 1.0212(4) 0.5097(3) 0.0245(14) Uani 1 1 d . . .
O1A O 0.0997(3) 0.6805(3) 0.31388(17) 0.0402(11) Uani 1 1 d . . .
O2A O 0.1383(3) 0.6870(3) 0.22098(19) 0.0501(13) Uani 1 1 d . . .
O1B O -0.5900(3) 0.6693(3) 0.19815(19) 0.0527(13) Uani 1 1 d . . .
O2B O -0.6284(3) 0.6468(3) 0.29028(18) 0.0421(11) Uani 1 1 d . . .
O1C O 0.2298(3) 0.5351(3) 0.30836(17) 0.0359(11) Uani 1 1 d . . .
O2C O 0.2781(3) 0.5471(3) 0.21558(18) 0.0457(12) Uani 1 1 d . . .
O1D O 0.2716(3) -0.1897(3) 0.20452(17) 0.0411(11) Uani 1 1 d . . .
O2D O 0.2407(3) -0.2033(3) 0.29847(17) 0.0377(11) Uani 1 1 d . . .
O1E O 0.9714(3) 0.8616(3) 0.55655(17) 0.0360(11) Uani 1 1 d . . .
O2E O 1.0044(3) 0.8770(2) 0.46374(16) 0.0268(10) Uani 1 1 d . . .
O1F O 0.8452(3) 1.0133(3) 0.55692(16) 0.0348(11) Uani 1 1 d . . .
O2F O 0.8807(3) 1.0319(3) 0.46422(16) 0.0324(10) Uani 1 1 d . . .
Zn1 Zn 0.23309(4) 0.66546(4) 0.31815(3) 0.02098(17) Uani 1 1 d . . .
Zn2 Zn 0.27765(5) 0.67904(4) 0.19524(3) 0.02238(18) Uani 1 1 d . . .
Zn3 Zn 0.97830(5) 0.99338(4) 0.56172(3) 0.01626(16) Uani 1 1 d . . .
C8C C 0.9858(12) 1.0001(15) 0.9852(6) 0.151(9) Uiso 0.50 1 d PDU A -1
C9C C 0.9870(10) 1.0011(10) 0.9251(6) 0.096(6) Uiso 0.50 1 d PDU A -1
C10C C 0.9299(11) 1.0673(10) 0.9040(5) 0.072(5) Uiso 0.50 1 d PDU A -1
H10A H 0.8938 1.1111 0.9270 0.087 Uiso 0.50 1 calc PR A -1
C11C C 0.9273(11) 1.0672(10) 0.8469(5) 0.059(4) Uiso 0.50 1 d PDU A -1
H11A H 0.8854 1.1085 0.8318 0.071 Uiso 0.50 1 calc PR A -1
C12C C 0.9867(12) 1.0062(10) 0.8128(6) 0.057(5) Uiso 0.50 1 d PDU A -1
C13C C 1.0384(12) 0.9422(11) 0.8369(6) 0.086(5) Uiso 0.50 1 d PDU A -1
H13A H 1.0718 0.8953 0.8153 0.103 Uiso 0.50 1 calc PR A -1
C14C C 1.0441(13) 0.9433(12) 0.8929(7) 0.110(7) Uiso 0.50 1 d PDU A -1
H14A H 1.0878 0.9037 0.9074 0.131 Uiso 0.50 1 calc PR A -1
N1C N 0.9849(10) 0.9975(8) 0.6427(5) 0.018(5) Uiso 0.50 1 d PDU A -1
C15C C 0.9817(9) 1.0746(9) 0.6641(5) 0.034(5) Uiso 0.50 1 d PDU A -1
H15B H 0.9771 1.1277 0.6405 0.041 Uiso 0.50 1 calc PR A -1
C16C C 0.9845(9) 1.0826(8) 0.7184(5) 0.035(4) Uiso 0.50 1 d PDU A -1
H16B H 0.9854 1.1395 0.7315 0.042 Uiso 0.50 1 calc PR A -1
C17C C 0.9860(12) 1.0066(9) 0.7536(6) 0.046(5) Uiso 0.50 1 d PDU A -1
C18C C 0.9950(10) 0.9248(8) 0.7302(5) 0.037(4) Uiso 0.50 1 d PDU A -1
H18B H 1.0011 0.8703 0.7523 0.044 Uiso 0.50 1 calc PR A -1
C19C C 0.9949(11) 0.9246(9) 0.6746(5) 0.035(5) Uiso 0.50 1 d PDU A -1
H19B H 1.0024 0.8688 0.6585 0.043 Uiso 0.50 1 calc PR A -1
C20C C 0.9063(13) 0.9798(17) 1.0274(7) 0.216(12) Uiso 0.50 1 d PDU A -1
C21C C 0.893(2) 0.8939(19) 1.0488(14) 0.316(17) Uiso 0.50 1 d PDU A -1
H21A H 0.9385 0.8467 1.0371 0.379 Uiso 0.50 1 calc PR A -1
C22C C 0.810(3) 0.875(3) 1.0885(17) 0.363(19) Uiso 0.50 1 d PDU A -1
H22A H 0.8016 0.8143 1.1014 0.436 Uiso 0.50 1 calc PR A -1
C23C C 0.743(3) 0.940(3) 1.1088(16) 0.352(19) Uiso 0.50 1 d PDU A -1
H23A H 0.6894 0.9266 1.1360 0.422 Uiso 0.50 1 calc PR A -1
C24C C 0.757(2) 1.026(3) 1.0879(17) 0.345(18) Uiso 0.50 1 d PDU A -1
H24A H 0.7149 1.0740 1.1024 0.414 Uiso 0.50 1 calc PR A -1
C25C C 0.8360(19) 1.043(2) 1.0444(15) 0.290(16) Uiso 0.50 1 d PDU A -1
H25A H 0.8394 1.1016 1.0264 0.348 Uiso 0.50 1 calc PR A -1
C8X C 1.0484(12) 1.0162(14) 1.0076(6) 0.144(8) Uiso 0.50 1 d PDU A -1
C9X C 1.0412(10) 1.0068(13) 1.0691(7) 0.154(10) Uiso 0.50 1 d PDU A -1
C10X C 1.0160(18) 0.9325(14) 1.1012(8) 0.174(11) Uiso 0.50 1 d PDU A -1
H10B H 0.9958 0.8846 1.0863 0.209 Uiso 0.50 1 calc PR A -1
C11X C 1.0210(16) 0.9287(12) 1.1594(8) 0.111(7) Uiso 0.50 1 d PDU A -1
H11B H 1.0069 0.8760 1.1828 0.133 Uiso 0.50 1 calc PR A -1
C12X C 1.0460(12) 1.0010(10) 1.1815(6) 0.050(5) Uiso 0.50 1 d PDU A -1
C13X C 1.0571(14) 1.0776(11) 1.1489(7) 0.106(6) Uiso 0.50 1 d PDU A -1
H13B H 1.0683 1.1294 1.1643 0.127 Uiso 0.50 1 calc PR A -1
C14X C 1.0524(19) 1.0821(14) 1.0928(8) 0.163(9) Uiso 0.50 1 d PDU A -1
H14B H 1.0570 1.1374 1.0709 0.196 Uiso 0.50 1 calc PR A -1
N1X N 1.0314(10) 1.0029(8) 1.3553(5) 0.020(5) Uiso 0.50 1 d PDU . -1
C15X C 1.0408(9) 0.9275(9) 1.3306(5) 0.029(4) Uiso 0.50 1 d PDU A -1
H15C H 1.0451 0.8728 1.3528 0.035 Uiso 0.50 1 calc PR A -1
C16X C 1.0448(9) 0.9239(8) 1.2747(5) 0.033(4) Uiso 0.50 1 d PDU A -1
H16C H 1.0515 0.8679 1.2589 0.040 Uiso 0.50 1 calc PR A -1
C17X C 1.0390(12) 1.0025(8) 1.2418(6) 0.041(5) Uiso 0.50 1 d PDU A -1
C18X C 1.0384(10) 1.0812(8) 1.2666(5) 0.034(4) Uiso 0.50 1 d PDU A -1
H18C H 1.0421 1.1367 1.2449 0.041 Uiso 0.50 1 calc PR A -1
C19X C 1.0326(10) 1.0774(8) 1.3229(5) 0.023(4) Uiso 0.50 1 d PDU A -1
H19C H 1.0291 1.1321 1.3397 0.027 Uiso 0.50 1 calc PR A -1
C20X C 1.1334(13) 1.0554(14) 0.9746(6) 0.138(8) Uiso 0.50 1 d PDU A -1
C21X C 1.122(2) 1.1458(15) 0.9594(13) 0.246(14) Uiso 0.50 1 d PDU A -1
H21B H 1.0644 1.1797 0.9689 0.296 Uiso 0.50 1 calc PR A -1
C22X C 1.203(2) 1.185(2) 0.9287(15) 0.293(16) Uiso 0.50 1 d PDU A -1
H22B H 1.2026 1.2482 0.9219 0.351 Uiso 0.50 1 calc PR A -1
C23X C 1.280(2) 1.130(3) 0.9090(14) 0.270(15) Uiso 0.50 1 d PDU A -1
H23B H 1.3273 1.1522 0.8798 0.325 Uiso 0.50 1 calc PR A -1
C24X C 1.2915(17) 1.044(3) 0.9300(15) 0.275(15) Uiso 0.50 1 d PDU A -1
H24B H 1.3488 1.0089 0.9198 0.330 Uiso 0.50 1 calc PR A -1
C25X C 1.2148(14) 1.007(2) 0.9678(14) 0.247(14) Uiso 0.50 1 d PDU A -1
H25B H 1.2214 0.9499 0.9874 0.296 Uiso 0.50 1 calc PR A -1
C8A C 0.1957(6) 0.6580(7) 0.7504(3) 0.079(3) Uani 0.826(4) 1 d PDU . 2
C9A C 0.2015(5) 0.6572(6) 0.6896(3) 0.063(3) Uani 0.826(4) 1 d PDU . 2
C10A C 0.1642(6) 0.7304(6) 0.6618(3) 0.070(3) Uani 0.826(4) 1 d PDU . 2
H10C H 0.1348 0.7809 0.6813 0.084 Uiso 0.826(4) 1 calc PR . 2
C11A C 0.1705(6) 0.7286(6) 0.6047(3) 0.057(3) Uani 0.826(4) 1 d PDU . 2
H11C H 0.1424 0.7779 0.5859 0.069 Uiso 0.826(4) 1 calc PR . 2
C12A C 0.2153(6) 0.6588(6) 0.5743(3) 0.048(2) Uani 0.826(4) 1 d PDU . 2
C13A C 0.2473(6) 0.5862(6) 0.6038(3) 0.056(2) Uani 0.826(4) 1 d PDU . 2
H13C H 0.2719 0.5335 0.5852 0.067 Uiso 0.826(4) 1 calc PR . 2
C14A C 0.2446(7) 0.5873(6) 0.6607(3) 0.061(3) Uani 0.826(4) 1 d PDU . 2
H14C H 0.2735 0.5383 0.6793 0.073 Uiso 0.826(4) 1 calc PR . 2
N1A N 0.2307(9) 0.6674(7) 0.3996(3) 0.0223(18) Uani 0.826(4) 1 d PDU . 2
C15A C 0.2235(8) 0.7413(7) 0.4254(3) 0.028(2) Uani 0.826(4) 1 d PDU . 2
H15A H 0.2200 0.7970 0.4042 0.033 Uiso 0.826(4) 1 calc PR . 2
C16A C 0.2209(8) 0.7416(6) 0.4819(3) 0.037(2) Uani 0.826(4) 1 d PDU . 2
H16A H 0.2177 0.7963 0.4986 0.044 Uiso 0.826(4) 1 calc PR . 2
C17A C 0.2230(7) 0.6622(6) 0.5135(3) 0.040(2) Uani 0.826(4) 1 d PDU . 2
C18A C 0.2311(6) 0.5850(6) 0.4865(3) 0.038(2) Uani 0.826(4) 1 d PDU . 2
H18A H 0.2326 0.5285 0.5071 0.046 Uiso 0.826(4) 1 calc PR . 2
C19A C 0.2370(10) 0.5894(8) 0.4301(4) 0.034(2) Uani 0.826(4) 1 d PDU . 2
H19A H 0.2458 0.5355 0.4119 0.040 Uiso 0.826(4) 1 calc PR . 2
C8B C 0.2705(5) 0.6549(6) 0.7696(3) 0.068(3) Uani 0.826(4) 1 d PDU . 2
C9B C 0.2731(6) 0.6618(7) 0.8278(3) 0.084(3) Uani 0.826(4) 1 d PDU . 2
C10B C 0.2977(10) 0.7386(8) 0.8460(4) 0.128(4) Uani 0.826(4) 1 d PDU . 2
H10D H 0.3131 0.7890 0.8207 0.154 Uiso 0.826(4) 1 calc PR . 2
C11B C 0.2989(10) 0.7390(8) 0.9040(4) 0.115(4) Uani 0.826(4) 1 d PDU . 2
H11D H 0.3174 0.7900 0.9165 0.138 Uiso 0.826(4) 1 calc PR . 2
C12B C 0.2742(10) 0.6679(7) 0.9424(4) 0.086(3) Uani 0.826(4) 1 d PDU . 2
C13B C 0.2472(8) 0.5942(7) 0.9240(4) 0.081(3) Uani 0.826(4) 1 d PDU . 2
H13D H 0.2288 0.5451 0.9498 0.097 Uiso 0.826(4) 1 calc PR . 2
C14B C 0.2468(8) 0.5912(7) 0.8677(3) 0.083(3) Uani 0.826(4) 1 d PDU . 2
H14D H 0.2281 0.5397 0.8560 0.099 Uiso 0.826(4) 1 calc PR . 2
N1B N 0.2806(6) 0.6794(6) 1.1126(3) 0.0414(18) Uani 0.826(4) 1 d PDU . 2
C15B C 0.2846(7) 0.7505(7) 1.0779(4) 0.090(3) Uani 0.826(4) 1 d PDU . 2
H15D H 0.2875 0.8063 1.0918 0.108 Uiso 0.826(4) 1 calc PR . 2
C16B C 0.2846(9) 0.7485(7) 1.0220(4) 0.104(4) Uani 0.826(4) 1 d PDU . 2
H16D H 0.2933 0.8015 0.9981 0.125 Uiso 0.826(4) 1 calc PR . 2
C17B C 0.2728(9) 0.6736(8) 1.0006(4) 0.079(3) Uani 0.826(4) 1 d PDU . 2
C18B C 0.2799(11) 0.5959(8) 1.0360(4) 0.113(4) Uani 0.826(4) 1 d PDU . 2
H18D H 0.2882 0.5392 1.0210 0.136 Uiso 0.826(4) 1 calc PR . 2
C19B C 0.2751(10) 0.6001(7) 1.0920(4) 0.095(3) Uani 0.826(4) 1 d PDU . 2
H19D H 0.2678 0.5476 1.1165 0.113 Uiso 0.826(4) 1 calc PR . 2
C20A C 0.1010(7) 0.6513(7) 0.7830(4) 0.097(3) Uani 0.826(4) 1 d PDU . 2
C21A C 0.0620(9) 0.7058(10) 0.8258(5) 0.130(5) Uani 0.826(4) 1 d PDU . 2
H21C H 0.0972 0.7468 0.8363 0.156 Uiso 0.826(4) 1 calc PR . 2
C22A C -0.0327(10) 0.7003(12) 0.8546(7) 0.154(6) Uani 0.826(4) 1 d PDU . 2
H22C H -0.0607 0.7438 0.8804 0.185 Uiso 0.826(4) 1 calc PR . 2
C23A C -0.0840(11) 0.6365(13) 0.8469(8) 0.178(6) Uani 0.826(4) 1 d PDU . 2
H23C H -0.1440 0.6311 0.8694 0.214 Uiso 0.826(4) 1 calc PR . 2
C24A C -0.0460(10) 0.5793(13) 0.8051(8) 0.181(6) Uani 0.826(4) 1 d PDU . 2
H24C H -0.0781 0.5321 0.7989 0.217 Uiso 0.826(4) 1 calc PR . 2
C25A C 0.0439(9) 0.5939(10) 0.7714(6) 0.152(5) Uani 0.826(4) 1 d PDU . 2
H25C H 0.0655 0.5618 0.7388 0.182 Uiso 0.826(4) 1 calc PR . 2
C20B C 0.3606(6) 0.6633(7) 0.7326(4) 0.086(3) Uani 0.826(4) 1 d PDU . 2
C21B C 0.3829(10) 0.7418(9) 0.6995(6) 0.147(5) Uani 0.826(4) 1 d PDU . 2
H21D H 0.3370 0.7893 0.6963 0.176 Uiso 0.826(4) 1 calc PR . 2
C22B C 0.4732(11) 0.7488(11) 0.6716(7) 0.155(5) Uani 0.826(4) 1 d PDU . 2
H22D H 0.4935 0.8059 0.6584 0.186 Uiso 0.826(4) 1 calc PR . 2
C23B C 0.5312(10) 0.6767(11) 0.6630(7) 0.142(5) Uani 0.826(4) 1 d PDU . 2
H23D H 0.5851 0.6800 0.6339 0.170 Uiso 0.826(4) 1 calc PR . 2
C24B C 0.5177(9) 0.5996(10) 0.6933(6) 0.138(5) Uani 0.826(4) 1 d PDU . 2
H24D H 0.5638 0.5508 0.6906 0.165 Uiso 0.826(4) 1 calc PR . 2
C25B C 0.4291(8) 0.5951(9) 0.7300(6) 0.125(4) Uani 0.826(4) 1 d PDU . 2
H25D H 0.4173 0.5423 0.7537 0.149 Uiso 0.826(4) 1 calc PR . 2
C8Z C 0.2725(15) 0.7100(19) 0.7349(8) 0.087(6) Uiso 0.174(4) 1 d PDU . 3
C9Z C 0.2567(14) 0.6956(17) 0.6785(8) 0.070(7) Uiso 0.174(4) 1 d PDU . 3
C10Z C 0.211(2) 0.7614(19) 0.6517(11) 0.073(7) Uiso 0.174(4) 1 d PDU . 3
H10E H 0.1853 0.8149 0.6692 0.087 Uiso 0.174(4) 1 calc PR . 3
C11Z C 0.201(2) 0.749(2) 0.5975(11) 0.060(6) Uiso 0.174(4) 1 d PDU . 3
H11E H 0.1692 0.7947 0.5785 0.072 Uiso 0.174(4) 1 calc PR . 3
C12Z C 0.238(2) 0.672(2) 0.5715(10) 0.049(5) Uiso 0.174(4) 1 d PDU . 3
C13Z C 0.283(2) 0.607(2) 0.5995(11) 0.056(6) Uiso 0.174(4) 1 d PDU . 3
H13E H 0.3093 0.5538 0.5821 0.068 Uiso 0.174(4) 1 calc PR . 3
C14Z C 0.293(2) 0.6184(18) 0.6543(10) 0.060(6) Uiso 0.174(4) 1 d PDU . 3
H14E H 0.3246 0.5727 0.6738 0.071 Uiso 0.174(4) 1 calc PR . 3
N1Z N 0.230(4) 0.657(4) 0.4016(15) 0.027(6) Uiso 0.174(4) 1 d PDU . 3
C15Z C 0.206(4) 0.733(4) 0.4269(15) 0.029(6) Uiso 0.174(4) 1 d PDU . 3
H15Z H 0.1884 0.7852 0.4059 0.035 Uiso 0.174(4) 1 calc PR . 3
C16Z C 0.207(4) 0.739(3) 0.4819(15) 0.037(6) Uiso 0.174(4) 1 d PDU . 3
H16Z H 0.1944 0.7954 0.4974 0.044 Uiso 0.174(4) 1 calc PR . 3
C17Z C 0.226(3) 0.663(2) 0.5149(11) 0.041(5) Uiso 0.174(4) 1 d PDU . 3
C18Z C 0.259(3) 0.588(3) 0.4871(14) 0.035(6) Uiso 0.174(4) 1 d PDU . 3
H18Z H 0.2875 0.5375 0.5051 0.042 Uiso 0.174(4) 1 calc PR . 3
C19Z C 0.251(5) 0.586(4) 0.4329(17) 0.030(6) Uiso 0.174(4) 1 d PDU . 3
H19Z H 0.2616 0.5294 0.4170 0.036 Uiso 0.174(4) 1 calc PR . 3
C8Y C 0.2168(16) 0.706(2) 0.7805(8) 0.090(6) Uiso 0.174(4) 1 d PDU . 3
C9Y C 0.2344(15) 0.696(2) 0.8377(8) 0.107(6) Uiso 0.174(4) 1 d PDU . 3
C10Y C 0.219(3) 0.769(2) 0.8688(12) 0.123(8) Uiso 0.174(4) 1 d PDU . 3
H10F H 0.1928 0.8242 0.8554 0.148 Uiso 0.174(4) 1 calc PR . 3
C11Y C 0.242(4) 0.759(2) 0.9215(13) 0.104(8) Uiso 0.174(4) 1 d PDU . 3
H11F H 0.2401 0.8115 0.9407 0.124 Uiso 0.174(4) 1 calc PR . 3
C12Y C 0.267(3) 0.678(3) 0.9459(11) 0.094(5) Uiso 0.174(4) 1 d PDU . 3
C13Y C 0.283(4) 0.606(2) 0.9144(13) 0.092(6) Uiso 0.174(4) 1 d PDU . 3
H13F H 0.2999 0.5481 0.9300 0.110 Uiso 0.174(4) 1 calc PR . 3
C14Y C 0.273(4) 0.617(2) 0.8581(13) 0.094(6) Uiso 0.174(4) 1 d PDU . 3
H14F H 0.2931 0.5697 0.8343 0.113 Uiso 0.174(4) 1 calc PR . 3
N1Y N 0.279(3) 0.679(3) 1.1157(13) 0.066(6) Uiso 0.174(4) 1 d PDU . 3
C15Y C 0.339(2) 0.718(2) 1.0750(14) 0.062(7) Uiso 0.174(4) 1 d PDU . 3
H15E H 0.3845 0.7475 1.0847 0.074 Uiso 0.174(4) 1 calc PR . 3
C16Y C 0.340(2) 0.717(2) 1.0191(13) 0.077(6) Uiso 0.174(4) 1 d PDU . 3
H16E H 0.3824 0.7486 0.9917 0.093 Uiso 0.174(4) 1 calc PR . 3
C17Y C 0.278(3) 0.670(3) 1.0033(10) 0.095(5) Uiso 0.174(4) 1 d PDU . 3
C18Y C 0.216(3) 0.629(3) 1.0457(13) 0.083(6) Uiso 0.174(4) 1 d PDU . 3
H18E H 0.1736 0.5934 1.0371 0.100 Uiso 0.174(4) 1 calc PR . 3
C19Y C 0.216(3) 0.640(3) 1.1003(12) 0.060(7) Uiso 0.174(4) 1 d PDU . 3
H19E H 0.1672 0.6175 1.1287 0.072 Uiso 0.174(4) 1 calc PR . 3
C20Y C 0.1143(15) 0.7087(18) 0.7895(10) 0.108(6) Uiso 0.174(4) 1 d PDU . 3
C21Y C 0.060(2) 0.737(4) 0.8385(15) 0.138(8) Uiso 0.174(4) 1 d PDU . 3
H21E H 0.0878 0.7536 0.8666 0.165 Uiso 0.174(4) 1 calc PR . 3
C22Y C -0.037(2) 0.743(4) 0.847(2) 0.143(8) Uiso 0.174(4) 1 d PDU . 3
H22E H -0.0749 0.7698 0.8793 0.171 Uiso 0.174(4) 1 calc PR . 3
C23Y C -0.074(2) 0.710(4) 0.809(2) 0.159(8) Uiso 0.174(4) 1 d PDU . 3
H23E H -0.1374 0.7033 0.8173 0.191 Uiso 0.174(4) 1 calc PR . 3
C24Y C -0.020(2) 0.685(4) 0.759(2) 0.149(10) Uiso 0.174(4) 1 d PDU . 3
H24E H -0.0475 0.6666 0.7315 0.179 Uiso 0.174(4) 1 calc PR . 3
C25Y C 0.077(2) 0.688(4) 0.7477(16) 0.130(8) Uiso 0.174(4) 1 d PDU . 3
H25E H 0.1142 0.6752 0.7120 0.157 Uiso 0.174(4) 1 calc PR . 3
C20Z C 0.3699(16) 0.733(2) 0.7199(9) 0.127(7) Uiso 0.174(4) 1 d PDU . 3
C21Z C 0.389(2) 0.818(2) 0.700(2) 0.151(8) Uiso 0.174(4) 1 d PDU . 3
H21F H 0.3404 0.8632 0.6979 0.181 Uiso 0.174(4) 1 calc PR . 3
C22Z C 0.481(3) 0.838(3) 0.683(2) 0.158(10) Uiso 0.174(4) 1 d PDU . 3
H22F H 0.4949 0.8954 0.6659 0.190 Uiso 0.174(4) 1 calc PR . 3
C23Z C 0.552(2) 0.775(4) 0.689(2) 0.155(10) Uiso 0.174(4) 1 d PDU . 3
H23F H 0.6128 0.7908 0.6821 0.187 Uiso 0.174(4) 1 calc PR . 3
C24Z C 0.532(2) 0.690(4) 0.707(3) 0.141(7) Uiso 0.174(4) 1 d PDU . 3
H24F H 0.5807 0.6442 0.7081 0.170 Uiso 0.174(4) 1 calc PR . 3
C25Z C 0.4400(19) 0.669(3) 0.724(2) 0.126(6) Uiso 0.174(4) 1 d PDU . 3
H25F H 0.4270 0.6105 0.7385 0.151 Uiso 0.174(4) 1 calc PR . 3

loop_
_atom_site_aniso_label
_atom_site_aniso_U_11
_atom_site_aniso_U_22
_atom_site_aniso_U_33
_atom_site_aniso_U_23
_atom_site_aniso_U_13
_atom_site_aniso_U_12
C1A 0.021(4) 0.063(5) 0.042(4) -0.002(3) -0.010(3) -0.004(3)
C2A 0.038(4) 0.110(7) 0.037(4) 0.007(4) -0.019(4) -0.021(4)
C3A 0.043(5) 0.150(9) 0.030(4) 0.010(5) -0.003(4) -0.027(5)
C4A 0.027(4) 0.107(7) 0.050(5) -0.004(4) -0.015(4) -0.010(4)
C5A 0.032(5) 0.220(13) 0.057(6) 0.013(7) -0.022(4) -0.022(6)
C6A 0.050(6) 0.168(10) 0.049(5) 0.014(6) -0.017(4) -0.028(6)
C7A 0.027(4) 0.041(4) 0.053(5) -0.003(3) -0.011(4) -0.004(3)
C1B 0.041(4) 0.060(5) 0.037(4) -0.006(3) -0.015(3) -0.005(4)
C2B 0.040(5) 0.139(9) 0.039(4) -0.010(5) -0.008(4) -0.029(5)
C3B 0.036(5) 0.139(8) 0.038(4) -0.003(5) -0.010(4) -0.017(5)
C4B 0.030(4) 0.087(6) 0.043(4) -0.007(4) -0.008(3) -0.012(4)
C5B 0.029(4) 0.112(7) 0.039(4) -0.014(4) -0.011(3) -0.013(4)
C6B 0.040(5) 0.098(7) 0.042(4) -0.012(4) -0.004(4) -0.012(4)
C7B 0.028(4) 0.043(4) 0.041(4) -0.011(3) -0.011(3) -0.010(3)
C1C 0.049(4) 0.020(3) 0.027(3) 0.000(3) -0.013(3) -0.006(3)
C2C 0.075(5) 0.032(4) 0.041(4) -0.006(3) -0.003(4) -0.004(4)
C3C 0.108(7) 0.027(4) 0.045(4) -0.001(3) 0.001(4) -0.015(4)
C4C 0.058(5) 0.023(3) 0.029(3) -0.003(3) -0.008(3) -0.008(3)
C5C 0.131(8) 0.035(4) 0.043(4) -0.007(4) 0.004(5) -0.019(5)
C6C 0.198(11) 0.032(5) 0.044(5) 0.001(4) -0.013(6) -0.021(6)
C7C 0.035(4) 0.025(4) 0.041(4) -0.008(3) -0.011(3) -0.002(3)
C1D 0.044(4) 0.019(3) 0.030(3) 0.001(3) -0.006(3) -0.008(3)
C2D 0.101(6) 0.036(4) 0.028(4) -0.007(3) -0.007(4) -0.021(4)
C3D 0.108(7) 0.023(4) 0.034(4) 0.005(3) -0.007(4) -0.016(4)
C4D 0.055(4) 0.021(3) 0.026(3) -0.003(3) -0.005(3) -0.007(3)
C5D 0.068(5) 0.020(3) 0.024(3) -0.005(3) -0.014(3) -0.006(3)
C6D 0.045(4) 0.022(3) 0.018(3) 0.004(3) -0.013(3) -0.004(3)
C7D 0.030(4) 0.029(4) 0.027(3) -0.001(3) -0.006(3) -0.009(3)
C1E 0.030(4) 0.018(3) 0.033(3) -0.003(3) -0.009(3) 0.000(3)
C2E 0.098(6) 0.021(4) 0.024(3) -0.007(3) 0.000(4) -0.010(4)
C3E 0.107(7) 0.019(4) 0.022(3) -0.004(3) 0.002(4) -0.007(4)
C4E 0.052(5) 0.016(4) 0.035(4) -0.002(3) -0.002(3) -0.006(3)
C5E 0.043(4) 0.028(4) 0.028(3) -0.012(3) -0.015(3) -0.005(3)
C6E 0.072(5) 0.016(3) 0.025(3) 0.006(3) -0.007(3) -0.013(3)
C7E 0.029(4) 0.014(3) 0.036(4) -0.001(3) -0.014(3) 0.004(3)
C1F 0.013(3) 0.041(4) 0.029(3) -0.005(3) -0.006(3) -0.002(3)
C2F 0.049(6) 0.197(11) 0.040(5) 0.023(6) -0.026(4) -0.039(6)
C3F 0.041(5) 0.225(13) 0.055(6) 0.028(7) -0.015(5) -0.059(7)
C4F 0.022(4) 0.067(5) 0.035(4) -0.002(3) -0.011(3) -0.005(3)
C5F 0.038(5) 0.082(6) 0.045(4) 0.008(4) -0.022(4) -0.016(4)
C6F 0.029(4) 0.068(5) 0.042(4) 0.005(4) -0.007(3) -0.017(4)
C7F 0.026(4) 0.016(3) 0.029(3) 0.001(3) -0.005(3) 0.002(3)
O1A 0.039(3) 0.049(3) 0.036(3) -0.002(2) -0.013(2) -0.006(2)
O2A 0.031(3) 0.080(4) 0.041(3) -0.009(3) -0.008(2) -0.011(2)
O1B 0.043(3) 0.070(4) 0.047(3) 0.002(3) -0.014(2) -0.011(3)
O2B 0.028(3) 0.058(3) 0.043(3) -0.010(2) -0.010(2) -0.007(2)
O1C 0.056(3) 0.017(2) 0.034(2) -0.0052(19) -0.004(2) -0.006(2)
O2C 0.081(4) 0.023(2) 0.036(3) 0.002(2) -0.017(3) -0.013(2)
O1D 0.070(3) 0.021(2) 0.032(2) -0.0007(19) -0.009(2) -0.014(2)
O2D 0.059(3) 0.021(2) 0.037(3) 0.003(2) -0.017(2) -0.012(2)
O1E 0.052(3) 0.019(2) 0.035(3) -0.012(2) -0.003(2) -0.003(2)
O2E 0.041(3) 0.015(2) 0.028(2) 0.0004(18) -0.0147(19) -0.0075(18)
O1F 0.022(2) 0.052(3) 0.031(2) 0.003(2) -0.009(2) -0.008(2)
O2F 0.021(2) 0.047(3) 0.029(2) -0.003(2) -0.006(2) -0.004(2)
Zn1 0.0276(4) 0.0183(4) 0.0191(3) -0.0009(3) -0.0087(3) -0.0036(3)
Zn2 0.0288(4) 0.0220(4) 0.0183(4) -0.0026(3) -0.0079(3) -0.0046(3)
Zn3 0.0205(4) 0.0132(3) 0.0162(3) -0.0006(2) -0.0060(3) -0.0030(3)
C8A 0.096(6) 0.095(6) 0.047(5) -0.016(5) -0.019(5) 0.001(5)
C9A 0.088(6) 0.071(6) 0.030(4) -0.002(4) -0.022(4) 0.005(5)
C10A 0.087(6) 0.081(6) 0.038(4) -0.007(4) -0.015(5) 0.009(5)
C11A 0.060(6) 0.069(6) 0.042(5) -0.006(4) -0.015(4) 0.004(5)
C12A 0.067(5) 0.049(5) 0.028(4) -0.002(4) -0.014(4) 0.006(4)
C13A 0.080(6) 0.054(5) 0.032(4) -0.006(4) -0.015(4) 0.009(5)
C14A 0.087(6) 0.057(5) 0.037(4) 0.007(4) -0.025(4) 0.008(5)
N1A 0.027(3) 0.018(4) 0.021(3) 0.000(3) -0.006(2) -0.002(3)
C15A 0.036(6) 0.025(4) 0.025(3) -0.004(3) -0.010(3) -0.006(4)
C16A 0.059(6) 0.033(4) 0.022(4) -0.009(3) -0.015(4) -0.005(4)
C17A 0.057(5) 0.043(4) 0.021(3) 0.005(3) -0.018(3) 0.007(4)
C18A 0.055(6) 0.037(4) 0.024(4) 0.008(3) -0.018(4) -0.005(4)
C19A 0.042(6) 0.028(4) 0.031(4) -0.004(3) -0.010(4) 0.004(4)
C8B 0.070(6) 0.089(6) 0.045(5) -0.012(5) -0.020(4) 0.011(5)
C9B 0.120(7) 0.082(6) 0.059(5) -0.004(5) -0.047(5) 0.004(6)
C10B 0.174(9) 0.132(9) 0.078(7) -0.002(7) -0.031(7) -0.013(8)
C11B 0.157(8) 0.114(8) 0.079(6) -0.002(6) -0.043(7) -0.003(7)
C12B 0.108(6) 0.104(6) 0.055(5) -0.008(5) -0.035(5) -0.013(6)
C13B 0.095(7) 0.101(7) 0.051(5) -0.011(5) -0.025(5) -0.009(6)
C14B 0.110(7) 0.093(7) 0.054(5) -0.027(5) -0.028(5) -0.008(6)
N1B 0.064(4) 0.047(4) 0.017(3) -0.005(3) -0.007(3) -0.023(3)
C15B 0.130(7) 0.075(6) 0.065(6) -0.006(5) -0.022(6) -0.016(6)
C16B 0.148(8) 0.099(8) 0.060(6) 0.019(6) -0.022(6) -0.012(7)
C17B 0.099(6) 0.096(6) 0.054(5) -0.016(5) -0.036(5) -0.018(5)
C18B 0.165(9) 0.104(8) 0.077(7) -0.016(6) -0.036(7) -0.014(7)
C19B 0.138(8) 0.087(7) 0.065(6) -0.012(5) -0.029(6) -0.017(6)
C20A 0.110(7) 0.123(8) 0.064(6) -0.019(6) -0.030(6) -0.010(6)
C21A 0.140(8) 0.134(9) 0.106(7) -0.022(7) -0.010(7) 0.005(7)
C22A 0.154(9) 0.161(10) 0.139(8) -0.021(8) -0.014(8) -0.009(8)
C23A 0.143(11) 0.206(12) 0.180(11) -0.022(10) -0.030(10) 0.000(10)
C24A 0.135(12) 0.219(14) 0.191(13) -0.053(12) -0.028(11) -0.012(11)
C25A 0.148(9) 0.171(10) 0.127(9) -0.033(8) -0.011(8) 0.004(9)
C20B 0.103(7) 0.081(6) 0.077(6) 0.014(5) -0.036(5) 0.002(6)
C21B 0.149(8) 0.139(8) 0.150(8) 0.004(7) -0.036(8) -0.012(8)
C22B 0.152(8) 0.142(8) 0.159(8) 0.011(7) -0.018(7) -0.019(7)
C23B 0.129(9) 0.145(10) 0.142(10) 0.006(9) -0.016(9) -0.019(9)
C24B 0.126(9) 0.146(9) 0.142(9) -0.015(8) -0.023(8) -0.028(8)
C25B 0.134(9) 0.124(9) 0.110(8) 0.005(8) -0.020(8) -0.019(8)

loop_
_atom_type_symbol
_atom_type_description
_atom_type_scat_dispersion_real
_atom_type_scat_dispersion_imag
_atom_type_scat_source
C C 0.0033 0.0016 'International Tables Vol C Tables 4.2.6.8 and 6.1.1.4'
H H 0.0000 0.0000 'International Tables Vol C Tables 4.2.6.8 and 6.1.1.4'
N N 0.0061 0.0033 'International Tables Vol C Tables 4.2.6.8 and 6.1.1.4'
O O 0.0106 0.0060 'International Tables Vol C Tables 4.2.6.8 and 6.1.1.4'
Zn Zn 0.2839 1.4301 'International Tables Vol C Tables 4.2.6.8 and 6.1.1.4'

loop_
_geom_angle_atom_site_label_1
_geom_angle_atom_site_label_2
_geom_angle_atom_site_label_3
_geom_angle
_geom_angle_site_symmetry_1
_geom_angle_site_symmetry_3
C2A C1A C6A 117.6(6) . .
C2A C1A C7A 122.4(6) . .
C6A C1A C7A 119.9(6) . .
C1A C2A C3A 121.9(7) . .
C1A C2A H2AA 119.1 . .
C3A C2A H2AA 119.1 . .
C2A C3A C4A 122.0(7) . .
C2A C3A H3AA 119.0 . .
C4A C3A H3AA 119.0 . .
C3A C4A C5A 116.5(7) . .
C3A C4A C4B 122.3(7) . .
C5A C4A C4B 121.1(7) . .
C6A C5A C4A 121.5(8) . .
C6A C5A H5AA 119.2 . .
C4A C5A H5AA 119.2 . .
C5A C6A C1A 120.4(8) . .
C5A C6A H6AA 119.8 . .
C1A C6A H6AA 119.8 . .
O1A C7A O2A 126.2(6) . .
O1A C7A C1A 118.0(6) . .
O2A C7A C1A 115.8(6) . .
C6B C1B C2B 116.4(6) . .
C6B C1B C7B 122.0(6) . .
C2B C1B C7B 121.3(6) . .
C3B C2B C1B 119.7(7) . .
C3B C2B H2BA 120.1 . .
C1B C2B H2BA 120.1 . .
C2B C3B C4B 121.9(7) . .
C2B C3B H3BA 119.0 . .
C4B C3B H3BA 119.0 . .
C5B C4B C3B 116.6(6) . .
C5B C4B C4A 121.8(6) . .
C3B C4B C4A 121.5(6) . .
C6B C5B C4B 120.9(7) . .
C6B C5B H5BA 119.5 . .
C4B C5B H5BA 119.5 . .
C5B C6B C1B 123.3(7) . .
C5B C6B H6BA 118.4 . .
C1B C6B H6BA 118.4 . .
O2B C7B O1B 122.9(6) . .
O2B C7B C1B 118.0(6) . .
O1B C7B C1B 119.1(6) . .
C2C C1C C6C 116.7(6) . .
C2C C1C C7C 121.4(6) . .
C6C C1C C7C 121.7(6) . .
C1C C2C C3C 120.7(7) . .
C1C C2C H2CA 119.6 . .
C3C C2C H2CA 119.6 . .
C4C C3C C2C 122.5(7) . .
C4C C3C H3CA 118.7 . .
C2C C3C H3CA 118.7 . .
C3C C4C C5C 115.9(6) . .
C3C C4C C4D 122.6(6) . .
C5C C4C C4D 121.5(6) . .
C6C C5C C4C 121.4(7) . .
C6C C5C H5CA 119.3 . .
C4C C5C H5CA 119.3 . .
C5C C6C C1C 122.0(7) . .
C5C C6C H6CA 119.0 . .
C1C C6C H6CA 119.0 . .
O1C C7C O2C 126.3(6) . .
O1C C7C C1C 117.3(6) . .
O2C C7C C1C 116.3(5) . .
C6D C1D C2D 117.9(6) . .
C6D C1D C7D 121.1(5) . .
C2D C1D C7D 121.0(5) . .
C3D C2D C1D 120.3(6) . .
C3D C2D H2DA 119.8 . .
C1D C2D H2DA 119.8 . .
C2D C3D C4D 122.1(6) . .
C2D C3D H3DA 118.9 . .
C4D C3D H3DA 118.9 . .
C5D C4D C3D 117.2(6) . .
C5D C4D C4C 121.5(5) . .
C3D C4D C4C 121.3(5) . .
C6D C5D C4D 121.3(5) . .
C6D C5D H5DA 119.3 . .
C4D C5D H5DA 119.3 . .
C5D C6D C1D 121.1(5) . .
C5D C6D H6DA 119.5 . .
C1D C6D H6DA 119.5 . .
O1D C7D O2D 123.8(5) . .
O1D C7D C1D 118.9(5) . .
O2D C7D C1D 117.2(5) . .
C6E C1E C2E 117.7(6) . .
C6E C1E C7E 121.2(6) . .
C2E C1E C7E 120.7(5) . .
C3E C2E C1E 120.5(6) . .
C3E C2E H2EA 119.7 . .
C1E C2E H2EA 119.7 . .
C2E C3E C4E 121.7(6) . .
C2E C3E H3EA 119.2 . .
C4E C3E H3EA 119.2 . .
C3E C4E C5E 117.3(5) . .
C3E C4E C4E 122.0(7) . 2_766
C5E C4E C4E 120.6(7) . 2_766
C6E C5E C4E 119.8(5) . .
C6E C5E H5EA 120.1 . .
C4E C5E H5EA 120.1 . .
C1E C6E C5E 123.0(6) . .
C1E C6E H6EA 118.5 . .
C5E C6E H6EA 118.5 . .
O2E C7E O1E 125.7(5) . .
O2E C7E C1E 116.6(5) . .
O1E C7E C1E 117.7(5) . .
C6F C1F C2F 117.4(6) . .
C6F C1F C7F 121.1(6) . .
C2F C1F C7F 121.4(6) . .
C1F C2F C3F 120.3(7) . .
C1F C2F H2FA 119.9 . .
C3F C2F H2FA 119.9 . .
C4F C3F C2F 122.3(8) . .
C4F C3F H3FA 118.8 . .
C2F C3F H3FA 118.8 . .
C5F C4F C3F 116.1(6) . .
C5F C4F C4F 122.8(8) . 2_676
C3F C4F C4F 121.0(8) . 2_676
C4F C5F C6F 122.4(7) . .
C4F C5F H5FA 118.8 . .
C6F C5F H5FA 118.8 . .
C1F C6F C5F 120.6(6) . .
C1F C6F H6FA 119.7 . .
C5F C6F H6FA 119.7 . .
O2F C7F O1F 124.6(6) . .
O2F C7F C1F 116.6(5) . .
O1F C7F C1F 118.8(5) . .
C7A O1A Zn1 117.9(4) . .
C7A O2A Zn2 135.4(4) . .
C7B O1B Zn2 118.8(4) . 1_455
C7B O2B Zn1 138.2(4) . 1_455
C7C O1C Zn1 122.5(4) . .
C7C O2C Zn2 131.0(4) . .
C7D O1D Zn2 123.6(4) . 1_545
C7D O2D Zn1 132.3(4) . 1_545
C7E O1E Zn3 118.9(4) . .
C7E O2E Zn3 136.3(4) . 2_776
C7F O1F Zn3 119.9(4) . .
C7F O2F Zn3 134.0(4) . 2_776
N1A Zn1 O2D 96.9(3) . 1_565
N1A Zn1 O1C 103.5(3) . .
O2D Zn1 O1C 159.58(16) 1_565 .
N1A Zn1 O1A 105.1(4) . .
O2D Zn1 O1A 89.72(18) 1_565 .
O1C Zn1 O1A 86.38(18) . .
N1A Zn1 O2B 97.2(4) . 1_655
O2D Zn1 O2B 88.60(18) 1_565 1_655
O1C Zn1 O2B 87.49(18) . 1_655
O1A Zn1 O2B 157.71(17) . 1_655
N1A Zn1 N1Z 4(2) . .
O2D Zn1 N1Z 101.2(17) 1_565 .
O1C Zn1 N1Z 99.2(17) . .
O1A Zn1 N1Z 104.8(18) . .
O2B Zn1 N1Z 97.3(18) 1_655 .
N1A Zn1 Zn2 166.8(4) . .
O2D Zn1 Zn2 76.70(12) 1_565 .
O1C Zn1 Zn2 83.07(12) . .
O1A Zn1 Zn2 86.67(12) . .
O2B Zn1 Zn2 71.32(12) 1_655 .
N1Z Zn1 Zn2 168.4(18) . .
N1Y Zn2 O1B 104.8(12) 1_554 1_655
N1Y Zn2 O2C 99.0(12) 1_554 .
O1B Zn2 O2C 88.5(2) 1_655 .
N1Y Zn2 O1D 101.3(12) 1_554 1_565
O1B Zn2 O1D 88.4(2) 1_655 1_565
O2C Zn2 O1D 159.53(17) . 1_565
N1Y Zn2 N1B 0.7(14) 1_554 1_554
O1B Zn2 N1B 104.1(3) 1_655 1_554
O2C Zn2 N1B 99.1(3) . 1_554
O1D Zn2 N1B 101.3(3) 1_565 1_554
N1Y Zn2 O2A 94.7(12) 1_554 .
O1B Zn2 O2A 160.44(18) 1_655 .
O2C Zn2 O2A 87.6(2) . .
O1D Zn2 O2A 88.62(19) 1_565 .
N1B Zn2 O2A 95.4(3) 1_554 .
N1Y Zn2 Zn1 166.8(12) 1_554 .
O1B Zn2 Zn1 87.56(13) 1_655 .
O2C Zn2 Zn1 76.22(12) . .
O1D Zn2 Zn1 83.43(12) 1_565 .
N1B Zn2 Zn1 167.4(2) 1_554 .
O2A Zn2 Zn1 72.89(13) . .
N1X Zn3 O1E 100.8(4) 2_777 .
N1X Zn3 O2E 100.0(4) 2_777 2_776
O1E Zn3 O2E 159.02(15) . 2_776
N1X Zn3 O1F 102.1(4) 2_777 .
O1E Zn3 O1F 87.79(18) . .
O2E Zn3 O1F 90.64(17) 2_776 .
N1X Zn3 N1C 6.8(7) 2_777 .
O1E Zn3 N1C 102.0(4) . .
O2E Zn3 N1C 98.4(4) 2_776 .
O1F Zn3 N1C 108.8(4) . .
N1X Zn3 O2F 98.9(4) 2_777 2_776
O1E Zn3 O2F 86.93(17) . 2_776
O2E Zn3 O2F 87.07(16) 2_776 2_776
O1F Zn3 O2F 158.95(15) . 2_776
N1C Zn3 O2F 92.2(4) . 2_776
N1X Zn3 Zn3 169.5(4) 2_777 2_776
O1E Zn3 Zn3 86.04(12) . 2_776
O2E Zn3 Zn3 72.98(11) 2_776 2_776
O1F Zn3 Zn3 85.94(11) . 2_776
N1C Zn3 Zn3 163.3(4) . 2_776
O2F Zn3 Zn3 73.38(11) 2_776 2_776
C8X C8C C20C 109.9(9) . .
C8X C8C C9C 128.7(9) . .
C20C C8C C9C 121.4(7) . .
C14C C9C C10C 122.5(12) . .
C14C C9C C8C 120.5(11) . .
C10C C9C C8C 116.9(11) . .
C9C C10C C11C 117.8(12) . .
C9C C10C H10A 121.1 . .
C11C C10C H10A 121.1 . .
C12C C11C C10C 119.8(12) . .
C12C C11C H11A 120.1 . .
C10C C11C H11A 120.1 . .
C13C C12C C11C 118.7(12) . .
C13C C12C C17C 120.7(13) . .
C11C C12C C17C 120.4(13) . .
C12C C13C C14C 121.7(13) . .
C12C C13C H13A 119.2 . .
C14C C13C H13A 119.2 . .
C9C C14C C13C 118.7(13) . .
C9C C14C H14A 120.7 . .
C13C C14C H14A 120.7 . .
C19C N1C C15C 117.9(11) . .
C19C N1C Zn3 121.6(9) . .
C15C N1C Zn3 120.5(9) . .
N1C C15C C16C 123.8(12) . .
N1C C15C H15B 118.1 . .
C16C C15C H15B 118.1 . .
C15C C16C C17C 118.5(11) . .
C15C C16C H16B 120.7 . .
C17C C16C H16B 120.7 . .
C16C C17C C18C 117.6(11) . .
C16C C17C C12C 123.9(12) . .
C18C C17C C12C 118.3(12) . .
C19C C18C C17C 118.6(11) . .
C19C C18C H18B 120.7 . .
C17C C18C H18B 120.7 . .
N1C C19C C18C 123.1(12) . .
N1C C19C H19B 118.4 . .
C18C C19C H19B 118.4 . .
C25C C20C C21C 116.3(16) . .
C25C C20C C8C 121.6(14) . .
C21C C20C C8C 121.7(14) . .
C20C C21C C22C 120.6(17) . .
C20C C21C H21A 119.7 . .
C22C C21C H21A 119.7 . .
C23C C22C C21C 122.5(19) . .
C23C C22C H22A 118.7 . .
C21C C22C H22A 118.7 . .
C24C C23C C22C 116.7(18) . .
C24C C23C H23A 121.6 . .
C22C C23C H23A 121.6 . .
C23C C24C C25C 120.1(18) . .
C23C C24C H24A 120.0 . .
C25C C24C H24A 120.0 . .
C20C C25C C24C 123.0(18) . .
C20C C25C H25A 118.5 . .
C24C C25C H25A 118.5 . .
C8C C8X C9X 123.6(10) . .
C8C C8X C20X 122.1(9) . .
C9X C8X C20X 114.0(8) . .
C10X C9X C14X 121.0(14) . .
C10X C9X C8X 122.8(12) . .
C14X C9X C8X 115.9(11) . .
C9X C10X C11X 117.0(15) . .
C9X C10X H10B 121.5 . .
C11X C10X H10B 121.5 . .
C12X C11X C10X 121.1(14) . .
C12X C11X H11B 119.5 . .
C10X C11X H11B 119.5 . .
C13X C12X C11X 118.2(13) . .
C13X C12X C17X 118.9(13) . .
C11X C12X C17X 121.4(14) . .
C12X C13X C14X 121.0(15) . .
C12X C13X H13B 119.5 . .
C14X C13X H13B 119.5 . .
C9X C14X C13X 120.2(15) . .
C9X C14X H14B 119.9 . .
C13X C14X H14B 119.9 . .
C19X N1X C15X 116.9(11) . .
C19X N1X Zn3 120.2(9) . 2_777
C15X N1X Zn3 122.9(9) . 2_777
N1X C15X C16X 123.6(12) . .
N1X C15X H15C 118.2 . .
C16X C15X H15C 118.2 . .
C15X C16X C17X 119.1(11) . .
C15X C16X H16C 120.4 . .
C17X C16X H16C 120.4 . .
C16X C17X C18X 117.0(11) . .
C16X C17X C12X 120.4(12) . .
C18X C17X C12X 122.1(12) . .
C19X C18X C17X 118.8(11) . .
C19X C18X H18C 120.6 . .
C17X C18X H18C 120.6 . .
N1X C19X C18X 124.1(11) . .
N1X C19X H19C 117.9 . .
C18X C19X H19C 117.9 . .
C25X C20X C21X 124.2(15) . .
C25X C20X C8X 120.2(13) . .
C21X C20X C8X 115.0(12) . .
C20X C21X C22X 116.1(16) . .
C20X C21X H21B 122.0 . .
C22X C21X H21B 122.0 . .
C23X C22X C21X 118.3(18) . .
C23X C22X H22B 120.8 . .
C21X C22X H22B 120.8 . .
C24X C23X C22X 122.1(19) . .
C24X C23X H23B 118.9 . .
C22X C23X H23B 118.9 . .
C23X C24X C25X 118.2(17) . .
C23X C24X H24B 120.9 . .
C25X C24X H24B 120.9 . .
C20X C25X C24X 117.5(17) . .
C20X C25X H25B 121.3 . .
C24X C25X H25B 121.3 . .
C8B C8A C20A 127.6(6) . .
C8B C8A C9A 120.7(6) . .
C20A C8A C9A 111.3(6) . .
C14A C9A C10A 119.4(7) . .
C14A C9A C8A 121.2(7) . .
C10A C9A C8A 119.4(7) . .
C9A C10A C11A 118.6(8) . .
C9A C10A H10C 120.7 . .
C11A C10A H10C 120.7 . .
C12A C11A C10A 123.0(8) . .
C12A C11A H11C 118.5 . .
C10A C11A H11C 118.5 . .
C13A C12A C11A 116.4(7) . .
C13A C12A C17A 122.9(6) . .
C11A C12A C17A 120.6(6) . .
C12A C13A C14A 121.4(7) . .
C12A C13A H13C 119.3 . .
C14A C13A H13C 119.3 . .
C9A C14A C13A 120.7(7) . .
C9A C14A H14C 119.6 . .
C13A C14A H14C 119.6 . .
C15A N1A C19A 117.5(6) . .
C15A N1A Zn1 123.8(6) . .
C19A N1A Zn1 118.7(6) . .
N1A C15A C16A 123.1(7) . .
N1A C15A H15A 118.4 . .
C16A C15A H15A 118.4 . .
C17A C16A C15A 119.2(7) . .
C17A C16A H16A 120.4 . .
C15A C16A H16A 120.4 . .
C16A C17A C18A 117.6(6) . .
C16A C17A C12A 121.5(6) . .
C18A C17A C12A 120.9(6) . .
C19A C18A C17A 120.1(7) . .
C19A C18A H18A 120.0 . .
C17A C18A H18A 120.0 . .
N1A C19A C18A 122.3(7) . .
N1A C19A H19A 118.9 . .
C18A C19A H19A 118.9 . .
C8A C8B C20B 122.2(6) . .
C8A C8B C9B 125.6(6) . .
C20B C8B C9B 111.0(6) . .
C10B C9B C14B 118.2(8) . .
C10B C9B C8B 122.1(8) . .
C14B C9B C8B 119.6(8) . .
C9B C10B C11B 118.1(10) . .
C9B C10B H10D 120.9 . .
C11B C10B H10D 120.9 . .
C12B C11B C10B 122.5(10) . .
C12B C11B H11D 118.7 . .
C10B C11B H11D 118.7 . .
C13B C12B C11B 118.4(8) . .
C13B C12B C17B 121.3(8) . .
C11B C12B C17B 120.1(8) . .
C12B C13B C14B 120.3(9) . .
C12B C13B H13D 119.8 . .
C14B C13B H13D 119.8 . .
C13B C14B C9B 122.3(9) . .
C13B C14B H14D 118.9 . .
C9B C14B H14D 118.9 . .
C15B N1B C19B 117.4(8) . .
C15B N1B Zn2 124.7(7) . 1_556
C19B N1B Zn2 117.8(6) . 1_556
N1B C15B C16B 123.1(9) . .
N1B C15B H15D 118.4 . .
C16B C15B H15D 118.4 . .
C17B C16B C15B 121.7(9) . .
C17B C16B H16D 119.1 . .
C15B C16B H16D 119.1 . .
C16B C17B C18B 114.2(8) . .
C16B C17B C12B 123.6(8) . .
C18B C17B C12B 120.6(8) . .
C19B C18B C17B 121.3(10) . .
C19B C18B H18D 119.3 . .
C17B C18B H18D 119.3 . .
N1B C19B C18B 120.3(10) . .
N1B C19B H19D 119.9 . .
C18B C19B H19D 119.9 . .
C21A C20A C25A 115.5(10) . .
C21A C20A C8A 121.6(9) . .
C25A C20A C8A 122.8(9) . .
C20A C21A C22A 119.6(12) . .
C20A C21A H21C 120.2 . .
C22A C21A H21C 120.2 . .
C23A C22A C21A 123.5(14) . .
C23A C22A H22C 118.2 . .
C21A C22A H22C 118.2 . .
C22A C23A C24A 117.8(14) . .
C22A C23A H23C 121.1 . .
C24A C23A H23C 121.1 . .
C23A C24A C25A 117.8(13) . .
C23A C24A H24C 121.1 . .
C25A C24A H24C 121.1 . .
C20A C25A C24A 124.6(12) . .
C20A C25A H25C 117.7 . .
C24A C25A H25C 117.7 . .
C25B C20B C21B 116.5(10) . .
C25B C20B C8B 121.3(9) . .
C21B C20B C8B 122.2(9) . .
C22B C21B C20B 118.6(12) . .
C22B C21B H21D 120.7 . .
C20B C21B H21D 120.7 . .
C23B C22B C21B 120.4(14) . .
C23B C22B H22D 119.8 . .
C21B C22B H22D 119.8 . .
C22B C23B C24B 122.9(14) . .
C22B C23B H23D 118.5 . .
C24B C23B H23D 118.5 . .
C23B C24B C25B 115.5(12) . .
C23B C24B H24D 122.3 . .
C25B C24B H24D 122.3 . .
C20B C25B C24B 123.1(11) . .
C20B C25B H25D 118.5 . .
C24B C25B H25D 118.5 . .
C8Y C8Z C20Z 130.8(10) . .
C8Y C8Z C9Z 127.5(10) . .
C20Z C8Z C9Z 101.7(8) . .
C10Z C9Z C14Z 121.4(14) . .
C10Z C9Z C8Z 119.4(12) . .
C14Z C9Z C8Z 119.1(12) . .
C9Z C10Z C11Z 118.7(17) . .
C9Z C10Z H10E 120.7 . .
C11Z C10Z H10E 120.7 . .
C12Z C11Z C10Z 121.7(17) . .
C12Z C11Z H11E 119.2 . .
C10Z C11Z H11E 119.2 . .
C13Z C12Z C11Z 118.3(14) . .
C13Z C12Z C17Z 122.6(12) . .
C11Z C12Z C17Z 119.1(12) . .
C12Z C13Z C14Z 120.8(17) . .
C12Z C13Z H13E 119.6 . .
C14Z C13Z H13E 119.6 . .
C9Z C14Z C13Z 119.2(16) . .
C9Z C14Z H14E 120.4 . .
C13Z C14Z H14E 120.4 . .
C15Z N1Z C19Z 116(2) . .
C15Z N1Z Zn1 116(3) . .
C19Z N1Z Zn1 127(3) . .
N1Z C15Z C16Z 123(2) . .
N1Z C15Z H15Z 118.5 . .
C16Z C15Z H15Z 118.5 . .
C15Z C16Z C17Z 120.3(18) . .
C15Z C16Z H16Z 119.9 . .
C17Z C16Z H16Z 119.9 . .
C18Z C17Z C16Z 115.8(16) . .
C18Z C17Z C12Z 121.9(13) . .
C16Z C17Z C12Z 119.5(13) . .
C17Z C18Z C19Z 119.0(18) . .
C17Z C18Z H18Z 120.5 . .
C19Z C18Z H18Z 120.5 . .
N1Z C19Z C18Z 124(2) . .
N1Z C19Z H19Z 118.2 . .
C18Z C19Z H19Z 118.2 . .
C8Z C8Y C9Y 128.8(10) . .
C8Z C8Y C20Y 126.2(11) . .
C9Y C8Y C20Y 105.0(9) . .
C10Y C9Y C14Y 119.2(14) . .
C10Y C9Y C8Y 119.8(13) . .
C14Y C9Y C8Y 120.8(13) . .
C9Y C10Y C11Y 118.8(17) . .
C9Y C10Y H10F 120.6 . .
C11Y C10Y H10F 120.6 . .
C12Y C11Y C10Y 122.2(18) . .
C12Y C11Y H11F 118.9 . .
C10Y C11Y H11F 118.9 . .
C11Y C12Y C13Y 118.1(14) . .
C11Y C12Y C17Y 120.2(13) . .
C13Y C12Y C17Y 121.6(13) . .
C12Y C13Y C14Y 119.3(17) . .
C12Y C13Y H13F 120.4 . .
C14Y C13Y H13F 120.4 . .
C9Y C14Y C13Y 120.9(17) . .
C9Y C14Y H14F 119.5 . .
C13Y C14Y H14F 119.5 . .
C15Y N1Y C19Y 116(2) . .
C15Y N1Y Zn2 124(2) . 1_556
C19Y N1Y Zn2 120(2) . 1_556
N1Y C15Y C16Y 123.9(19) . .
N1Y C15Y H15E 118.0 . .
C16Y C15Y H15E 118.0 . .
C17Y C16Y C15Y 119.6(18) . .
C17Y C16Y H16E 120.2 . .
C15Y C16Y H16E 120.2 . .
C16Y C17Y C18Y 116.8(15) . .
C16Y C17Y C12Y 121.5(13) . .
C18Y C17Y C12Y 120.6(14) . .
C19Y C18Y C17Y 119.3(18) . .
C19Y C18Y H18E 120.4 . .
C17Y C18Y H18E 120.4 . .
N1Y C19Y C18Y 124(2) . .
N1Y C19Y H19E 118.1 . .
C18Y C19Y H19E 118.1 . .
C25Y C20Y C21Y 121.1(15) . .
C25Y C20Y C8Y 120.0(13) . .
C21Y C20Y C8Y 118.8(13) . .
C20Y C21Y C22Y 120.0(17) . .
C20Y C21Y H21E 120.0 . .
C22Y C21Y H21E 120.0 . .
C23Y C22Y C21Y 118.2(18) . .
C23Y C22Y H22E 120.9 . .
C21Y C22Y H22E 120.9 . .
C24Y C23Y C22Y 121.1(19) . .
C24Y C23Y H23E 119.5 . .
C22Y C23Y H23E 119.5 . .
C23Y C24Y C25Y 120.1(19) . .
C23Y C24Y H24E 120.0 . .
C25Y C24Y H24E 120.0 . .
C20Y C25Y C24Y 118.4(17) . .
C20Y C25Y H25E 120.8 . .
C24Y C25Y H25E 120.8 . .
C25Z C20Z C21Z 119.5(15) . .
C25Z C20Z C8Z 121.0(13) . .
C21Z C20Z C8Z 119.5(13) . .
C20Z C21Z C22Z 119.3(17) . .
C20Z C21Z H21F 120.4 . .
C22Z C21Z H21F 120.4 . .
C23Z C22Z C21Z 121.1(19) . .
C23Z C22Z H22F 119.5 . .
C21Z C22Z H22F 119.5 . .
C24Z C23Z C22Z 118.8(19) . .
C24Z C23Z H23F 120.6 . .
C22Z C23Z H23F 120.6 . .
C23Z C24Z C25Z 120.1(19) . .
C23Z C24Z H24F 120.0 . .
C25Z C24Z H24F 120.0 . .
C20Z C25Z C24Z 120.9(18) . .
C20Z C25Z H25F 119.5 . .
C24Z C25Z H25F 119.5 . .

loop_
_geom_bond_atom_site_label_1
_geom_bond_atom_site_label_2
_geom_bond_distance
_geom_bond_site_symmetry_2
C1A C2A 1.347(9) .
C1A C6A 1.393(9) .
C1A C7A 1.492(8) .
C2A C3A 1.359(9) .
C2A H2AA 0.9500 .
C3A C4A 1.363(9) .
C3A H3AA 0.9500 .
C4A C5A 1.390(10) .
C4A C4B 1.473(9) .
C5A C6A 1.363(10) .
C5A H5AA 0.9500 .
C6A H6AA 0.9500 .
C7A O1A 1.240(7) .
C7A O2A 1.249(7) .
C1B C6B 1.387(9) .
C1B C2B 1.403(9) .
C1B C7B 1.455(9) .
C2B C3B 1.354(9) .
C2B H2BA 0.9500 .
C3B C4B 1.426(9) .
C3B H3BA 0.9500 .
C4B C5B 1.363(9) .
C5B C6B 1.342(9) .
C5B H5BA 0.9500 .
C6B H6BA 0.9500 .
C7B O2B 1.257(7) .
C7B O1B 1.258(7) .
C1C C2C 1.335(8) .
C1C C6C 1.360(9) .
C1C C7C 1.502(8) .
C2C C3C 1.386(9) .
C2C H2CA 0.9500 .
C3C C4C 1.334(9) .
C3C H3CA 0.9500 .
C4C C5C 1.373(9) .
C4C C4D 1.464(8) .
C5C C6C 1.342(10) .
C5C H5CA 0.9500 .
C6C H6CA 0.9500 .
C7C O1C 1.231(7) .
C7C O2C 1.263(7) .
C1D C6D 1.378(8) .
C1D C2D 1.403(8) .
C1D C7D 1.456(8) .
C2D C3D 1.351(9) .
C2D H2DA 0.9500 .
C3D C4D 1.391(8) .
C3D H3DA 0.9500 .
C4D C5D 1.379(8) .
C5D C6D 1.371(7) .
C5D H5DA 0.9500 .
C6D H6DA 0.9500 .
C7D O1D 1.266(7) .
C7D O2D 1.278(6) .
C1E C6E 1.351(8) .
C1E C2E 1.390(8) .
C1E C7E 1.483(7) .
C2E C3E 1.376(8) .
C2E H2EA 0.9500 .
C3E C4E 1.389(8) .
C3E H3EA 0.9500 .
C4E C5E 1.393(8) .
C4E C4E 1.466(11) 2_766
C5E C6E 1.383(8) .
C5E H5EA 0.9500 .
C6E H6EA 0.9500 .
C7E O2E 1.245(6) .
C7E O1E 1.247(7) .
C1F C6F 1.328(8) .
C1F C2F 1.364(9) .
C1F C7F 1.483(8) .
C2F C3F 1.377(10) .
C2F H2FA 0.9500 .
C3F C4F 1.351(10) .
C3F H3FA 0.9500 .
C4F C5F 1.330(9) .
C4F C4F 1.477(12) 2_676
C5F C6F 1.399(9) .
C5F H5FA 0.9500 .
C6F H6FA 0.9500 .
C7F O2F 1.239(6) .
C7F O1F 1.264(6) .
O1A Zn1 2.025(4) .
O2A Zn2 2.037(5) .
O1B Zn2 2.001(5) 1_455
O2B Zn1 2.034(4) 1_455
O1C Zn1 2.016(4) .
O2C Zn2 2.008(4) .
O1D Zn2 2.008(4) 1_545
O2D Zn1 2.005(4) 1_545
O1E Zn3 2.023(4) .
O2E Zn3 2.024(4) 2_776
O1F Zn3 2.024(4) .
O2F Zn3 2.071(4) 2_776
Zn1 N1A 2.002(8) .
Zn1 O2D 2.005(4) 1_565
Zn1 O2B 2.033(4) 1_655
Zn1 N1Z 2.04(3) .
Zn1 Zn2 2.9354(10) .
Zn2 N1Y 1.95(3) 1_554
Zn2 O1B 2.001(5) 1_655
Zn2 O1D 2.008(4) 1_565
Zn2 N1B 2.027(7) 1_554
Zn3 N1X 2.022(12) 2_777
Zn3 O2E 2.024(4) 2_776
Zn3 N1C 2.028(12) .
Zn3 O2F 2.071(4) 2_776
Zn3 Zn3 2.9482(14) 2_776
C8C C8X 1.258(17) .
C8C C20C 1.429(15) .
C8C C9C 1.476(13) .
C9C C14C 1.331(12) .
C9C C10C 1.389(12) .
C10C C11C 1.417(12) .
C10C H10A 0.9500 .
C11C C12C 1.400(12) .
C11C H11A 0.9500 .
C12C C13C 1.354(12) .
C12C C17C 1.463(19) .
C13C C14C 1.404(13) .
C13C H13A 0.9500 .
C14C H14A 0.9500 .
N1C C19C 1.306(11) .
N1C C15C 1.317(11) .
C15C C16C 1.365(11) .
C15C H15B 0.9500 .
C16C C17C 1.372(12) .
C16C H16B 0.9500 .
C17C C18C 1.394(12) .
C18C C19C 1.371(11) .
C18C H18B 0.9500 .
C19C H19B 0.9500 .
C20C C25C 1.361(13) .
C20C C21C 1.371(13) .
C21C C22C 1.426(15) .
C21C H21A 0.9500 .
C22C C23C 1.370(14) .
C22C H22A 0.9500 .
C23C C24C 1.367(14) .
C23C H23A 0.9500 .
C24C C25C 1.427(15) .
C24C H24A 0.9500 .
C25C H25A 0.9500 .
C8X C9X 1.488(13) .
C8X C20X 1.496(14) .
C9X C10X 1.346(13) .
C9X C14X 1.371(13) .
C10X C11X 1.450(14) .
C10X H10B 0.9500 .
C11X C12X 1.393(13) .
C11X H11B 0.9500 .
C12X C13X 1.347(12) .
C12X C17X 1.466(19) .
C13X C14X 1.398(13) .
C13X H13B 0.9500 .
C14X H14B 0.9500 .
N1X C19X 1.315(11) .
N1X C15X 1.321(11) .
N1X Zn3 2.022(12) 2_777
C15X C16X 1.370(11) .
C15X H15C 0.9500 .
C16X C17X 1.380(12) .
C16X H16C 0.9500 .
C17X C18X 1.387(11) .
C18X C19X 1.364(11) .
C18X H18C 0.9500 .
C19X H19C 0.9500 .
C20X C25X 1.339(13) .
C20X C21X 1.384(13) .
C21X C22X 1.427(15) .
C21X H21B 0.9500 .
C22X C23X 1.375(14) .
C22X H22B 0.9500 .
C23X C24X 1.359(14) .
C23X H23B 0.9500 .
C24X C25X 1.433(15) .
C24X H24B 0.9500 .
C25X H25B 0.9500 .
C8A C8B 1.317(11) .
C8A C20A 1.472(10) .
C8A C9A 1.480(8) .
C9A C14A 1.348(9) .
C9A C10A 1.379(9) .
C10A C11A 1.391(9) .
C10A H10C 0.9500 .
C11A C12A 1.372(8) .
C11A H11C 0.9500 .
C12A C13A 1.362(8) .
C12A C17A 1.473(8) .
C13A C14A 1.396(9) .
C13A H13C 0.9500 .
C14A H14C 0.9500 .
N1A C15A 1.320(7) .
N1A C19A 1.341(8) .
C15A C16A 1.385(8) .
C15A H15A 0.9500 .
C16A C17A 1.366(8) .
C16A H16A 0.9500 .
C17A C18A 1.378(8) .
C18A C19A 1.368(8) .
C18A H18A 0.9500 .
C19A H19A 0.9500 .
C8B C20B 1.456(10) .
C8B C9B 1.459(9) .
C9B C10B 1.401(10) .
C9B C14B 1.403(10) .
C10B C11B 1.435(11) .
C10B H10D 0.9500 .
C11B C12B 1.383(10) .
C11B H11D 0.9500 .
C12B C13B 1.379(10) .
C12B C17B 1.441(10) .
C13B C14B 1.395(9) .
C13B H13D 0.9500 .
C14B H14D 0.9500 .
N1B C15B 1.304(10) .
N1B C19B 1.364(10) .
N1B Zn2 2.027(7) 1_556
C15B C16B 1.380(10) .
C15B H15D 0.9500 .
C16B C17B 1.340(10) .
C16B H16D 0.9500 .
C17B C18B 1.403(11) .
C18B C19B 1.372(10) .
C18B H18D 0.9500 .
C19B H19D 0.9500 .
C20A C21A 1.379(10) .
C20A C25A 1.382(11) .
C21A C22A 1.443(12) .
C21A H21C 0.9500 .
C22A C23A 1.356(12) .
C22A H22C 0.9500 .
C23A C24A 1.383(12) .
C23A H23C 0.9500 .
C24A C25A 1.440(12) .
C24A H24C 0.9500 .
C25A H25C 0.9500 .
C20B C25B 1.368(10) .
C20B C21B 1.399(11) .
C21B C22B 1.382(12) .
C21B H21D 0.9500 .
C22B C23B 1.318(12) .
C22B H22D 0.9500 .
C23B C24B 1.330(12) .
C23B H23D 0.9500 .
C24B C25B 1.428(12) .
C24B H24D 0.9500 .
C25B H25D 0.9500 .
C8Z C8Y 1.234(16) .
C8Z C20Z 1.497(12) .
C8Z C9Z 1.504(12) .
C9Z C10Z 1.356(13) .
C9Z C14Z 1.360(13) .
C10Z C11Z 1.409(14) .
C10Z H10E 0.9500 .
C11Z C12Z 1.375(13) .
C11Z H11E 0.9500 .
C12Z C13Z 1.362(13) .
C12Z C17Z 1.467(13) .
C13Z C14Z 1.421(14) .
C13Z H13E 0.9500 .
C14Z H14E 0.9500 .
N1Z C15Z 1.324(14) .
N1Z C19Z 1.326(14) .
C15Z C16Z 1.370(14) .
C15Z H15Z 0.9500 .
C16Z C17Z 1.383(13) .
C16Z H16Z 0.9500 .
C17Z C18Z 1.372(14) .
C18Z C19Z 1.373(14) .
C18Z H18Z 0.9500 .
C19Z H19Z 0.9500 .
C8Y C9Y 1.486(12) .
C8Y C20Y 1.504(12) .
C9Y C10Y 1.362(13) .
C9Y C14Y 1.370(13) .
C10Y C11Y 1.413(15) .
C10Y H10F 0.9500 .
C11Y C12Y 1.367(13) .
C11Y H11F 0.9500 .
C12Y C13Y 1.370(13) .
C12Y C17Y 1.458(13) .
C13Y C14Y 1.422(14) .
C13Y H13F 0.9500 .
C14Y H14F 0.9500 .
N1Y C15Y 1.318(15) .
N1Y C19Y 1.328(15) .
N1Y Zn2 1.95(3) 1_556
C15Y C16Y 1.375(14) .
C15Y H15E 0.9500 .
C16Y C17Y 1.370(14) .
C16Y H16E 0.9500 .
C17Y C18Y 1.380(14) .
C18Y C19Y 1.368(14) .
C18Y H18E 0.9500 .
C19Y H19E 0.9500 .
C20Y C25Y 1.365(13) .
C20Y C21Y 1.366(13) .
C21Y C22Y 1.421(15) .
C21Y H21E 0.9500 .
C22Y C23Y 1.368(14) .
C22Y H22E 0.9500 .
C23Y C24Y 1.362(14) .
C23Y H23E 0.9500 .
C24Y C25Y 1.423(15) .
C24Y H24E 0.9500 .
C25Y H25E 0.9500 .
C20Z C25Z 1.358(13) .
C20Z C21Z 1.369(14) .
C21Z C22Z 1.415(15) .
C21Z H21F 0.9500 .
C22Z C23Z 1.369(14) .
C22Z H22F 0.9500 .
C23Z C24Z 1.358(14) .
C23Z H23F 0.9500 .
C24Z C25Z 1.414(15) .
C24Z H24F 0.9500 .
C25Z H25F 0.9500 .

loop_
_platon_squeeze_void_nr
_platon_squeeze_void_average_x
_platon_squeeze_void_average_y
_platon_squeeze_void_average_z
_platon_squeeze_void_volume
_platon_squeeze_void_count_electrons
_platon_squeeze_void_content
1 0.331 0.207 -0.011 2176 942 ' '
2 0.000 0.477 0.332 19 3 ' '
3 0.000 0.523 0.668 19 3 ' '
